data_4030824
loop_
_publ_author_name
'Foulon, G.'
'Ferriol, M.'
'Brenier, A.'
'Boulon, G.'
'Lecocq, S.'

_publ_section_title
;
 Obtention of good quality B2NaNb3O15 crystals: growth, characterization
 and structure of Nd3+ -doped single-crystal fibres
;
_journal_name_full 'European Journal of Solid State and Inorganic Chemistry'
_journal_page_first 673
_journal_page_last 686
_journal_volume 33
_journal_year 1996
_chemical_formula_sum 'Ba Na0.5 Nb2.5 O7.5'
_chemical_formula_weight 501.11
_space_group_IT_number 32
_symmetry_cell_setting orthorhombic
_symmetry_Int_Tables_number 32
_symmetry_space_group_name_Hall 'P 2 -2ab'
_symmetry_space_group_name_H-M 'P b a 2'
_cell_angle_alpha 90
_cell_angle_beta 90
_cell_angle_gamma 90
_cell_formula_units_Z 4
_cell_length_a 12.425(2)
_cell_length_b 12.484(9)
_cell_length_c 3.977(2)
_cell_volume 616.9(6)
_diffrn_ambient_temperature 293
_diffrn_radiation_probe x-ray
_diffrn_radiation_type MoK\a
_diffrn_radiation_wavelength 0.71073
_exptl_absorpt_coefficient_mu 10.88
_exptl_crystal_density_diffrn 5.397
_exptl_crystal_F_000 896
_refine_ls_number_reflns 2526
_refine_ls_R_factor_gt 0.0517
_refine_ls_wR_factor_gt 0.1569
_cod_data_source_file EJSSIC-1996-33-673-686.cif
_cod_data_source_block Ba2NaNb5O15
_cod_database_code 4030824

loop_
_symmetry_equiv_pos_site_id
_symmetry_equiv_pos_as_xyz
1 x,y,z
2 -x,-y,z
3 1/2-x,1/2+y,z
4 1/2+x,1/2-y,z

loop_
_atom_site_label
_atom_site_type_symbol
_atom_site_thermal_displace_type
_atom_site_fract_x
_atom_site_fract_y
_atom_site_fract_z
_atom_site_occupancy
_atom_site_U_iso_or_equiv
Nb1 Nb Uiso 0.29072(6) -0.07359(6) -0.3152(4) 1.000 0.0046(2)
Nb2 Nb Uiso -0.07356(6) 0.29076(6) -0.3155(4) 1.000 0.0046(2)
Nb3 Nb Uiso 0.00000 0.00000 -0.3157(7) 1.000 0.0055(2)
O1 O Uiso 0.1563(6) 0.0070(7) -0.262(2) 1.000 0.010(2)
O2 O Uiso 0.0069(6) 0.1566(7) -0.261(2) 1.000 0.0100(10)
O3 O Uiso 0.2839(6) 0.2835(6) -0.286(4) 1.000 0.0110(10)
O4 O Uiso 0.3585(8) 0.0697(8) -0.259(3) 1.000 0.017(2)
O5 O Uiso 0.0702(7) 0.03591(8) -0.259(3) 1.000 0.017(2)
O6 O Uiso 0.2060(10) 0.4210(10) 0.209(7) 1.000 0.040(3)
O7 O Uiso 0.00000 0.00000 0.193(2) 1.000 0.041(4)
O8 O Uiso 0.4240(10) 0.2080(10) 0.196(9) 1.000 0.046(3)
Ba Ba Uiso 0.17233(6) 0.17229(6) 0.1998(2) 1.000 0.0165(2)
Na Na Uiso 0.50000 0.00000 0.203(3) 1.000 0.0006(7)

loop_
_atom_type_symbol
_atom_type_description
_atom_type_scat_dispersion_real
_atom_type_scat_dispersion_imag
_atom_type_scat_source
Ba Ba -0.3244 2.2819 ' International Tables Vol C Tables 4.2.6.8 and 6.1.1.4'
Na Na 0.0362 0.0249 ' International Tables Vol C Tables 4.2.6.8 and 6.1.1.4'
Nb Nb -2.0727 0.6215 ' International Tables Vol C Tables 4.2.6.8 and 6.1.1.4'
O O 0.0106 0.0060 ' International Tables Vol C Tables 4.2.6.8 and 6.1.1.4'

loop_
_geom_angle_atom_site_label_1
_geom_angle_atom_site_label_2
_geom_angle_atom_site_label_3
_geom_angle
_geom_angle_site_symmetry_1
_geom_angle_site_symmetry_3
_geom_angle_publ_flag
O1 Nb1 O4 83.5(4) . . yes
O1 Nb1 O6 98.3(4) . 3_544 yes
O1 Nb1 O3 93.2(3) . 3_545 yes
O1 Nb1 O6 85.7(4) . 3_545 yes
O4 Nb1 O6 97.8(5) . 3_544 yes
O3 Nb1 O4 170.0(6) 3_545 . yes
O4 Nb1 O6 84.8(5) . 3_545 yes
O3 Nb1 O6 92.1(6) 3_545 3_544 yes
O6 Nb1 O6 175.5(5) 3_544 3_545 yes
O3 Nb1 O6 85.6(6) 3_545 3_545 yes
O2 Nb2 O8 97.2(4) . 4_454 yes
O2 Nb2 O3 92.8(3) . 4_455 yes
O2 Nb2 O4 166.1(4) . 4_455 yes
O2 Nb2 O8 84.5(4) . 4_455 yes
O3 Nb2 O8 92.8(6) 4_455 4_454 yes
O4 Nb2 O8 95.8(5) 4_455 4_454 yes
O8 Nb2 O8 178.0(5) 4_454 4_455 yes
O3 Nb2 O4 91.4(4) 4_455 4_455 yes
O3 Nb2 O8 86.1(6) 4_455 4_455 yes
O4 Nb2 O8 82.6(5) 4_455 4_455 yes
O1 Nb3 O2 84.3(3) . . yes
O1 Nb3 O5 25.2(4) . . yes
O1 Nb3 O7 83.7(2) . . yes
O1 Nb3 O7 96.3(2) . 1_554 yes
O1 Nb3 O1 167.5(4) . 2_555 yes
O1 Nb3 O2 94.3(3) . 2_555 yes
O1 Nb3 O5 148.9(5) . 2_555 yes
O2 Nb3 O5 59.7(3) . . yes
O2 Nb3 O7 83.7(2) . . yes
O2 Nb3 O7 96.3(2) . 1_554 yes
O1 Nb3 O2 94.3(3) 2_555 . yes
O2 Nb3 O2 167.3(4) . 2_555 yes
O2 Nb3 O5 117.1(3) . 2_555 yes
O5 Nb3 O7 77.1(7) . . yes
O5 Nb3 O7 103.0(7) . 1_554 yes
O1 Nb3 O5 148.9(5) 2_555 . yes
O2 Nb3 O5 117.1(3) 2_555 . yes
O5 Nb3 O5 154.1(10) . 2_555 yes
O7 Nb3 O7 180.00 . 1_554 yes
O1 Nb3 O7 83.7(2) 2_555 . yes
O2 Nb3 O7 83.7(2) 2_555 . yes
O5 Nb3 O7 77.1(7) 2_555 . yes
O1 Nb3 O7 96.3(2) 2_555 1_554 yes
O2 Nb3 O7 96.3(2) 2_555 1_554 yes
O5 Nb3 O7 103.0(7) 2_555 1_554 yes
O1 Nb3 O2 84.3(3) 2_555 2_555 yes
O1 Nb3 O5 25.2(4) 2_555 2_555 yes
O2 Nb3 O5 59.7(3) 2_555 2_555 yes
Nb1 O1 Nb3 144.2(5) . . yes
Nb1 O1 O5 166.4(7) . . yes
Nb3 O1 O5 22.3(3) . . yes
Nb2 O2 Nb3 144.4(4) . . yes
Nb2 O2 O5 173.1(6) . . yes
Nb3 O2 O5 30.7(3) . . yes
Nb1 O3 Nb2 144.5(4) 3_555 4_555 yes
Nb1 O4 Nb2 166.9(7) . 4_555 yes
Nb3 O5 O1 132.6(6) . . yes
Nb3 O5 O2 89.6(6) . . yes
O1 O5 O2 136.2(7) . . yes
Nb1 O6 Nb1 175.5(7) 3_555 3_556 yes
Nb3 O7 Nb3 180.00 . 1_556 yes
Nb2 O8 Nb2 178.0(6) 4_555 4_556 yes

loop_
_geom_bond_atom_site_label_1
_geom_bond_atom_site_label_2
_geom_bond_distance
_geom_bond_site_symmetry_2
_geom_bond_publ_flag
Nb1 O1 1.961(8) . yes
Nb1 O4 1.990(10) . yes
Nb1 O6 1.89(3) 3_544 yes
Nb1 O3 2.014(8) 3_545 yes
Nb1 O6 2.09(3) 3_545 yes
Nb2 O2 1.963(9) . yes
Nb2 O8 1.94(4) 4_454 yes
Nb2 O3 2.003(8) 4_455 yes
Nb2 O4 1.949(10) 4_455 yes
Nb2 O8 2.04(4) 4_455 yes
Nb3 O1 1.956(8) . yes
Nb3 O2 1.969(9) . yes
Nb3 O5 1.006(8) . yes
Nb3 O7 2.023(9) . yes
Nb3 O7 1.954(9) 1_554 yes
Nb3 O1 1.956(8) 2_555 yes
Nb3 O2 1.969(9) 2_555 yes
Nb3 O5 1.006(8) 2_555 yes
O1 O5 1.129(11) . yes
O2 O5 1.700(10) . yes

loop_
_geom_torsion_atom_site_label_1
_geom_torsion_atom_site_label_2
_geom_torsion_atom_site_label_3
_geom_torsion_atom_site_label_4
_geom_torsion
_geom_torsion_site_symmetry_1
_geom_torsion_site_symmetry_3
_geom_torsion_site_symmetry_4
_geom_torsion_publ_flag
O4 Nb1 O1 Nb3 166.1(8) . . . no
O6 Nb1 O1 Nb3 69.1(8) 3_544 . . no
O3 Nb1 O1 Nb3 -23.4(9) 3_545 . . no
O6 Nb1 O1 Nb3 -108.8(8) 3_545 . . no
O1 Nb1 O3 Nb2 16.9(14) . 3_545 2_555 no
O8 Nb2 O2 Nb3 -69.2(8) 4_454 . . no
O3 Nb2 O2 Nb3 23.9(9) 4_455 . . no
O8 Nb2 O2 Nb3 109.7(8) 4_455 . . no
O2 Nb2 O3 Nb1 -17.0(14) . 4_455 2_555 no
O2 Nb3 O1 Nb1 -166.0(8) . . . no
O2 Nb3 O1 O5 11.5(16) . . . no
O5 Nb3 O1 Nb1 -177.5(19) . . . no
O7 Nb3 O1 Nb1 109.7(7) . . . no
O7 Nb3 O1 O5 -72.8(16) . . . no
O7 Nb3 O1 Nb1 -70.3(7) 1_554 . . no
O7 Nb3 O1 O5 107.2(16) 1_554 . . no
O2 Nb3 O1 Nb1 26.6(8) 2_555 . . no
O2 Nb3 O1 O5 -155.9(16) 2_555 . . no
O5 Nb3 O1 Nb1 57.9(15) 2_555 . . no
O5 Nb3 O1 O5 -125(2) 2_555 . . no
O1 Nb3 O2 Nb2 165.5(8) . . . no
O1 Nb3 O2 O5 -5.6(8) . . . no
O5 Nb3 O2 Nb2 171.1(11) . . . no
O7 Nb3 O2 Nb2 -110.3(7) . . . no
O7 Nb3 O2 O5 78.7(8) . . . no
O7 Nb3 O2 Nb2 69.8(7) 1_554 . . no
O7 Nb3 O2 O5 -101.3(8) 1_554 . . no
O1 Nb3 O2 Nb2 -27.1(8) 2_555 . . no
O1 Nb3 O2 O5 161.9(8) 2_555 . . no
O5 Nb3 O2 Nb2 -38.3(11) 2_555 . . no
O5 Nb3 O2 O5 150.6(11) 2_555 . . no
O1 Nb3 O5 O2 166.8(19) . . . no
O2 Nb3 O5 O1 -166.8(19) . . . no
O7 Nb3 O5 O1 103.1(15) . . . no
O7 Nb3 O5 O2 -90.2(5) . . . no
O7 Nb3 O5 O1 -76.9(15) 1_554 . . no
O7 Nb3 O5 O2 89.8(5) 1_554 . . no
O1 Nb3 O5 O1 156.3(9) 2_555 . . no
O1 Nb3 O5 O2 -36.9(14) 2_555 . . no
O2 Nb3 O5 O1 27.2(18) 2_555 . . no
O2 Nb3 O5 O2 -166.0(4) 2_555 . . no
O5 Nb3 O5 O1 103.1(17) 2_555 . . no
O5 Nb3 O5 O2 -90.2(8) 2_555 . . no
Nb3 O1 O5 O2 -161(3) . . . no
Nb3 O2 O5 O1 166(2) . . . no
